data_4130003
loop_
_publ_author_name
'Iovan, Diana A.'
'Betley, Theodore A.'

_publ_section_title
;
 Characterization of Iron-Imido Species Relevant for N-Group Transfer
 Chemistry.
;
_journal_issue 6
_journal_name_full 'Journal of the American Chemical Society'
_journal_page_first 1983
_journal_page_last 1993
_journal_paper_doi 10.1021/jacs.5b12582
_journal_volume 138
_journal_year 2016
_chemical_formula_moiety 'C31 H29 Cl3 F6 Fe N3, 2(C3 H3)'
_chemical_formula_sum 'C37 H35 Cl3 F6 Fe N3'
_chemical_formula_weight 797.88
_space_group_crystal_system triclinic
_space_group_IT_number 2
_space_group_name_Hall '-P 1'
_space_group_name_H-M_alt 'P -1'
_atom_sites_solution_hydrogens mixed
_audit_creation_date 2015-08-08
_audit_creation_method
;
Olex2 1.2
(compiled 2015.01.26 svn.r3150 for OlexSys, GUI svn.r4998)
;
_cell_angle_alpha 76.462(4)
_cell_angle_beta 82.700(4)
_cell_angle_gamma 71.185(4)
_cell_formula_units_Z 2
_cell_length_a 12.267(4)
_cell_length_b 12.613(4)
_cell_length_c 13.807(4)
_cell_measurement_reflns_used 2877
_cell_measurement_temperature 100(1)
_cell_measurement_theta_max 24.92
_cell_measurement_theta_min 2.26
_cell_volume 1962.8(11)
_computing_cell_refinement 'SAINT v8.34A (Bruker, 2013)'
_computing_data_collection 'APEX2 v2014.9-0 (Bruker-AXS, 2014)'
_computing_data_reduction 'SAINT v8.34A (Bruker, 2013)'
_computing_molecular_graphics 'Olex2 (Dolomanov et al., 2009)'
_computing_publication_material 'Olex2 (Dolomanov et al., 2009)'
_computing_structure_refinement 'XLMP (Sheldrick, 2008)'
_computing_structure_solution 'SHELXS-97 (Sheldrick, 2008)'
_diffrn_ambient_temperature 100.03
_diffrn_measured_fraction_theta_full 0.952
_diffrn_measured_fraction_theta_max 0.952
_diffrn_measurement_device_type 'Bruker APEX-II CCD'
_diffrn_measurement_method 'phi and omega scans'
_diffrn_radiation_type MoK\a
_diffrn_radiation_wavelength 0.71073
_diffrn_reflns_av_R_equivalents 0.0864
_diffrn_reflns_av_unetI/netI 0.1369
_diffrn_reflns_Laue_measured_fraction_full 0.952
_diffrn_reflns_Laue_measured_fraction_max 0.952
_diffrn_reflns_limit_h_max 14
_diffrn_reflns_limit_h_min -14
_diffrn_reflns_limit_k_max 14
_diffrn_reflns_limit_k_min -14
_diffrn_reflns_limit_l_max 16
_diffrn_reflns_limit_l_min -16
_diffrn_reflns_number 11840
_diffrn_reflns_point_group_measured_fraction_full 0.952
_diffrn_reflns_point_group_measured_fraction_max 0.952
_diffrn_reflns_theta_full 24.995
_diffrn_reflns_theta_max 24.995
_diffrn_reflns_theta_min 1.519
_diffrn_source 'fine-focus sealed tube'
_exptl_absorpt_coefficient_mu 0.646
_exptl_absorpt_correction_T_max 0.934
_exptl_absorpt_correction_T_min 0.759
_exptl_absorpt_correction_type multi-scan
_exptl_crystal_colour green
_exptl_crystal_density_diffrn 1.350
_exptl_crystal_description plate
_exptl_crystal_F_000 818
_exptl_crystal_size_max 0.24
_exptl_crystal_size_mid 0.16
_exptl_crystal_size_min 0.12
_refine_diff_density_max 1.311
_refine_diff_density_min -0.871
_refine_diff_density_rms 0.140
_refine_ls_extinction_method none
_refine_ls_goodness_of_fit_ref 1.038
_refine_ls_hydrogen_treatment mixed
_refine_ls_matrix_type full
_refine_ls_number_parameters 440
_refine_ls_number_reflns 6590
_refine_ls_number_restraints 1
_refine_ls_restrained_S_all 1.038
_refine_ls_R_factor_all 0.1692
_refine_ls_R_factor_gt 0.0923
_refine_ls_shift/su_max 0.000
_refine_ls_shift/su_mean 0.000
_refine_ls_structure_factor_coef Fsqd
_refine_ls_weighting_details 'w=1/[\s^2^(Fo^2^)+(0.1703P)^2^+0.1095P] where P=(Fo^2^+2Fc^2^)/3'
_refine_ls_weighting_scheme calc
_refine_ls_wR_factor_gt 0.2581
_refine_ls_wR_factor_ref 0.3026
_reflns_Friedel_coverage 0.000
_reflns_number_gt 3500
_reflns_number_total 6590
_reflns_threshold_expression 'I > 2\s(I)'
_cod_data_source_file ja5b12582_si_002.cif
_cod_data_source_block tbulfeclnhar_cf3
_cod_database_code 4130003
_shelx_space_group_comment
;
The symmetry employed for this shelxl refinement is uniquely defined
by the following loop, which should always be used as a source of
symmetry information in preference to the above space-group names.
They are only intended as comments.
;
_shelx_estimated_absorpt_t_max 0.927
_shelx_estimated_absorpt_t_min 0.860
_olex2_refinement_description
;
1. Fixed Uiso
 At 1.2 times of:
  All C(H) groups
 At 1.5 times of:
  All C(H,H,H) groups
2. Restrained distances
 N00D-H00D
 1.05 with sigma of 0.02
3. Uiso/Uaniso restraints and constraints
Uanis(C6) = Uanis(C5) = Uanis(C3) = Uanis(C4) = Uanis(C1) = Uanis(C2)
Uanis(C00M) = Uanis(C00H)
4. Others
 Fixed Sof: C1(0.5) H1(0.5) C4(0.5) H4(0.5) C3(0.5) H3(0.5) C5(0.5) H5(0.5)
 C6(0.5) H6(0.5) C2(0.5) H2(0.5)
5.a Aromatic/amide H refined with riding coordinates:
 C00F(H00F), C00J(H00J), C00L(H00L), C00P(H00P), C00Q(H00Q), C00S(H00S),
 C00W(H00W), C00X(H00X), C00Y(H00Y), C00Z(H00Z), C019(H019), C01A(H01S),
 C01B(H01T), C1(H1), C4(H4), C3(H3), C5(H5), C6(H6), C2(H2)
5.b Fitted hexagon refined as free rotating group:
 C1(C4,C3,C5,C6,C2)
5.c Idealised Me refined as rotating group:
 C010(H01A,H01B,H01C), C012(H01D,H01E,H01F), C013(H01G,H01H,H01I), C014(H01J,
 H01K,H01L), C015(H01M,H01N,H01O), C018(H01P,H01Q,H01R)
;
_shelx_shelxl_version_number 2014/7
_olex2_submission_special_instructions 'No special instructions were received'

loop_
_space_group_symop_operation_xyz
'x, y, z'
'-x, -y, -z'

loop_
_atom_site_label
_atom_site_type_symbol
_atom_site_fract_x
_atom_site_fract_y
_atom_site_fract_z
_atom_site_U_iso_or_equiv
_atom_site_adp_type
_atom_site_occupancy
_atom_site_site_symmetry_order
_atom_site_calc_flag
_atom_site_refinement_flags_posn
_atom_site_refinement_flags_occupancy
_atom_site_disorder_assembly
_atom_site_disorder_group
Fe01 Fe 0.76158(8) 0.66031(11) 0.55232(9) 0.0285(4) Uani 1 1 d . . . .
Cl02 Cl 0.92729(17) 0.7019(2) 0.52466(17) 0.0429(6) Uani 1 1 d . . . .
Cl00 Cl 0.37483(17) 0.5735(2) 0.5888(2) 0.0474(7) Uani 1 1 d . . . .
Cl1 Cl 0.35447(17) 1.0169(2) 0.5353(2) 0.0556(8) Uani 1 1 d . . . .
F005 F 0.8524(5) 0.0264(5) 0.8308(4) 0.0569(16) Uani 1 1 d . . . .
N006 N 0.6553(5) 0.7188(6) 0.4384(5) 0.0254(16) Uani 1 1 d . . . .
F007 F 0.4583(5) 0.4798(6) 0.8319(5) 0.074(2) Uani 1 1 d . . . .
N008 N 0.6519(5) 0.7173(6) 0.6609(5) 0.0264(16) Uani 1 1 d . . . .
F009 F 0.5090(5) 0.3126(6) 0.9223(5) 0.081(2) Uani 1 1 d . . . .
F00A F 0.9767(5) 0.0746(6) 0.7228(6) 0.087(2) Uani 1 1 d . . . .
F00B F 0.5844(6) 0.4388(8) 0.9362(5) 0.091(3) Uani 1 1 d . . . .
F00C F 0.8288(6) 0.0499(6) 0.6756(5) 0.076(2) Uani 1 1 d . . . .
N00D N 0.7974(6) 0.4938(7) 0.5789(6) 0.049(2) Uani 1 1 d D . . .
C00E C 0.5358(6) 0.7536(7) 0.4633(6) 0.0264(19) Uani 1 1 d . . . .
C00F C 0.8284(6) 0.2965(7) 0.6625(6) 0.031(2) Uani 1 1 d . . . .
H00F H 0.8930 0.2737 0.6179 0.037 Uiso 1 1 calc R . . .
C00G C 0.7985(6) 0.2144(8) 0.7378(6) 0.031(2) Uani 1 1 d . . . .
C00H C 0.3542(6) 0.7982(7) 0.5629(6) 0.0260(13) Uani 1 1 d . . . .
C00I C 0.7661(7) 0.4095(7) 0.6520(6) 0.031(2) Uani 1 1 d . . . .
C00J C 0.4776(6) 0.7780(8) 0.3758(6) 0.035(2) Uani 1 1 d . . . .
H00J H 0.3963 0.8040 0.3708 0.043 Uiso 1 1 calc R . . .
C00K C 0.5338(6) 0.7473(7) 0.6450(6) 0.0260(19) Uani 1 1 d . . . .
C00L C 0.1676(6) 0.9442(8) 0.5643(7) 0.037(2) Uani 1 1 d . . . .
H00L H 0.1246 1.0225 0.5600 0.044 Uiso 1 1 calc R . . .
C00M C 0.4842(6) 0.7634(7) 0.5564(6) 0.0260(13) Uani 1 1 d . . . .
C00N C 0.2880(6) 0.9096(8) 0.5552(7) 0.033(2) Uani 1 1 d . . . .
C00O C 0.6678(6) 0.7238(8) 0.3392(6) 0.033(2) Uani 1 1 d . . . .
C00P C 0.5589(7) 0.7577(9) 0.2984(6) 0.040(2) Uani 1 1 d . . . .
H00P H 0.5445 0.7650 0.2307 0.048 Uiso 1 1 calc R . . .
C00Q C 0.1133(6) 0.8616(8) 0.5797(7) 0.038(2) Uani 1 1 d . . . .
H00Q H 0.0315 0.8828 0.5851 0.046 Uiso 1 1 calc R . . .
C00R C 0.7839(6) 0.6970(8) 0.2784(6) 0.034(2) Uani 1 1 d . . . .
C00S C 0.1770(6) 0.7475(9) 0.5873(7) 0.040(2) Uani 1 1 d . . . .
H00S H 0.1390 0.6905 0.5988 0.048 Uiso 1 1 calc R . . .
C00T C 0.6611(6) 0.7143(8) 0.7591(7) 0.036(2) Uani 1 1 d . . . .
C00U C 0.6450(7) 0.3608(8) 0.7951(7) 0.037(2) Uani 1 1 d . . . .
C00V C 0.2973(6) 0.7166(8) 0.5778(6) 0.033(2) Uani 1 1 d . . . .
C00W C 0.7074(7) 0.2449(9) 0.8066(7) 0.042(2) Uani 1 1 d . . . .
H00W H 0.6883 0.1893 0.8594 0.051 Uiso 1 1 calc R . . .
C00X C 0.5514(7) 0.7406(9) 0.8066(7) 0.046(3) Uani 1 1 d . . . .
H00X H 0.5344 0.7450 0.8749 0.055 Uiso 1 1 calc R . . .
C00Y C 0.6702(7) 0.4431(8) 0.7181(7) 0.035(2) Uani 1 1 d . . . .
H00Y H 0.6238 0.5208 0.7099 0.042 Uiso 1 1 calc R . . .
C00Z C 0.4726(7) 0.7591(8) 0.7384(6) 0.036(2) Uani 1 1 d . . . .
H00Z H 0.3914 0.7767 0.7510 0.043 Uiso 1 1 calc R . . .
C010 C 0.8679(6) 0.5859(8) 0.3289(7) 0.040(2) Uani 1 1 d . . . .
H01A H 0.8858 0.5942 0.3934 0.060 Uiso 1 1 calc GR . . .
H01B H 0.9391 0.5679 0.2865 0.060 Uiso 1 1 calc GR . . .
H01C H 0.8332 0.5239 0.3393 0.060 Uiso 1 1 calc GR . . .
C011 C 0.7742(7) 0.6925(9) 0.8036(7) 0.042(2) Uani 1 1 d . . . .
C012 C 0.8300(7) 0.7972(9) 0.2702(7) 0.050(3) Uani 1 1 d . . . .
H01D H 0.7739 0.8679 0.2383 0.075 Uiso 1 1 calc GR . . .
H01E H 0.9031 0.7848 0.2299 0.075 Uiso 1 1 calc GR . . .
H01F H 0.8428 0.8035 0.3370 0.075 Uiso 1 1 calc GR . . .
C013 C 0.8622(7) 0.5804(9) 0.7862(7) 0.045(3) Uani 1 1 d . . . .
H01G H 0.8318 0.5166 0.8167 0.068 Uiso 1 1 calc GR . . .
H01H H 0.9342 0.5695 0.8163 0.068 Uiso 1 1 calc GR . . .
H01I H 0.8771 0.5833 0.7143 0.068 Uiso 1 1 calc GR . . .
C014 C 0.7529(8) 0.6837(11) 0.9172(7) 0.059(3) Uani 1 1 d . . . .
H01J H 0.7008 0.7566 0.9308 0.089 Uiso 1 1 calc GR . . .
H01K H 0.8264 0.6662 0.9474 0.089 Uiso 1 1 calc GR . . .
H01L H 0.7178 0.6227 0.9457 0.089 Uiso 1 1 calc GR . . .
C015 C 0.8202(8) 0.7928(10) 0.7607(8) 0.056(3) Uani 1 1 d . . . .
H01M H 0.8309 0.8020 0.6880 0.084 Uiso 1 1 calc GR . . .
H01N H 0.8944 0.7785 0.7886 0.084 Uiso 1 1 calc GR . . .
H01O H 0.7652 0.8626 0.7777 0.084 Uiso 1 1 calc GR . . .
C016 C 0.8643(7) 0.0916(9) 0.7412(8) 0.048(3) Uani 1 1 d . . . .
C017 C 0.5483(8) 0.3973(10) 0.8710(8) 0.052(3) Uani 1 1 d . . . .
C018 C 0.7634(8) 0.6841(11) 0.1755(7) 0.061(3) Uani 1 1 d . . . .
H01P H 0.7250 0.6253 0.1831 0.092 Uiso 1 1 calc GR . . .
H01Q H 0.8376 0.6615 0.1378 0.092 Uiso 1 1 calc GR . . .
H01R H 0.7146 0.7572 0.1395 0.092 Uiso 1 1 calc GR . . .
C019 C 0.6127(12) -0.0045(13) 0.9914(17) 0.104(6) Uani 1 1 d . . . .
H019 H 0.6923 -0.0106 0.9855 0.125 Uiso 1 1 calc R . . .
C01A C 0.5600(16) -0.0008(14) 0.9162(14) 0.113(7) Uani 1 1 d . . . .
H01S H 0.6010 0.0020 0.8530 0.135 Uiso 1 1 calc R . . .
C01B C 0.4475(16) -0.0004(12) 0.9213(13) 0.095(5) Uani 1 1 d . . . .
H01T H 0.4134 -0.0036 0.8644 0.114 Uiso 1 1 calc R . . .
C1 C 0.9301(14) 0.3095(16) 0.9829(11) 0.102(5) Uani 0.5 1 d . P A -1
H1 H 0.9636 0.3523 0.9283 0.122 Uiso 0.5 1 calc R P A -1
C4 C 0.8664(14) 0.3616(14) 1.0590(14) 0.102(5) Uani 0.5 1 d G P A -1
H4 H 0.8564 0.4401 1.0565 0.122 Uiso 0.5 1 calc R P A -1
C3 C 0.8173(13) 0.2989(17) 1.1388(11) 0.102(5) Uani 0.5 1 d G P A -1
H3 H 0.7738 0.3346 1.1909 0.122 Uiso 0.5 1 calc R P A -1
C5 C 0.8319(14) 0.1841(16) 1.1425(11) 0.102(5) Uani 0.5 1 d G P A -1
H5 H 0.7984 0.1413 1.1970 0.122 Uiso 0.5 1 calc R P A -1
C6 C 0.8956(14) 0.1320(14) 1.0663(14) 0.102(5) Uani 0.5 1 d G P A -1
H6 H 0.9056 0.0535 1.0689 0.122 Uiso 0.5 1 calc R P A -1
C2 C 0.9447(13) 0.1946(17) 0.9865(11) 0.102(5) Uani 0.5 1 d G P A -1
H2 H 0.9882 0.1590 0.9345 0.122 Uiso 0.5 1 calc R P A -1
H00D H 0.869(5) 0.443(7) 0.546(6) 0.05(3) Uiso 1 1 d D . . .

loop_
_atom_site_aniso_label
_atom_site_aniso_U_11
_atom_site_aniso_U_22
_atom_site_aniso_U_33
_atom_site_aniso_U_23
_atom_site_aniso_U_13
_atom_site_aniso_U_12
Fe01 0.0078(5) 0.0389(8) 0.0361(7) -0.0140(6) 0.0079(4) -0.0026(5)
Cl02 0.0266(11) 0.0688(18) 0.0414(13) -0.0131(12) 0.0085(9) -0.0281(11)
Cl00 0.0202(10) 0.0330(14) 0.0874(19) -0.0154(13) 0.0037(11) -0.0063(9)
Cl1 0.0180(10) 0.0289(14) 0.116(2) -0.0175(14) 0.0167(12) -0.0075(9)
F005 0.045(3) 0.049(4) 0.056(4) 0.004(3) 0.012(3) -0.004(3)
N006 0.009(3) 0.031(4) 0.034(4) -0.011(3) 0.009(3) -0.003(3)
F007 0.030(3) 0.083(5) 0.071(4) 0.004(4) 0.023(3) 0.012(3)
N008 0.008(3) 0.032(4) 0.037(4) -0.014(3) 0.007(3) -0.002(3)
F009 0.053(4) 0.072(5) 0.083(5) 0.007(4) 0.048(3) -0.006(3)
F00A 0.032(3) 0.046(4) 0.148(7) -0.001(4) 0.037(4) 0.006(3)
F00B 0.058(4) 0.146(8) 0.067(4) -0.059(5) 0.030(3) -0.013(4)
F00C 0.104(5) 0.044(4) 0.071(5) -0.016(3) -0.004(4) -0.007(4)
N00D 0.030(4) 0.043(6) 0.051(5) 0.001(4) 0.027(4) 0.000(4)
C00E 0.011(3) 0.026(5) 0.039(5) -0.011(4) 0.007(3) -0.001(3)
C00F 0.015(4) 0.031(5) 0.039(5) -0.007(4) 0.010(3) -0.003(4)
C00G 0.017(4) 0.032(5) 0.038(5) -0.005(4) 0.012(3) -0.005(4)
C00H 0.008(3) 0.030(4) 0.038(3) -0.011(3) 0.007(2) -0.002(2)
C00I 0.026(4) 0.033(6) 0.029(5) -0.004(4) 0.009(4) -0.007(4)
C00J 0.012(4) 0.044(6) 0.039(5) -0.010(4) 0.007(3) 0.003(4)
C00K 0.012(3) 0.025(5) 0.037(5) -0.009(4) 0.007(3) -0.001(3)
C00L 0.015(4) 0.038(6) 0.048(6) -0.009(4) 0.007(4) 0.001(4)
C00M 0.008(3) 0.030(4) 0.038(3) -0.011(3) 0.007(2) -0.002(2)
C00N 0.015(4) 0.035(6) 0.050(5) -0.013(4) 0.014(4) -0.010(4)
C00O 0.012(4) 0.041(6) 0.041(5) -0.014(4) 0.010(3) -0.002(4)
C00P 0.024(4) 0.058(7) 0.027(5) -0.006(4) 0.002(4) -0.001(4)
C00Q 0.009(4) 0.047(6) 0.050(6) -0.006(5) 0.001(4) 0.000(4)
C00R 0.015(4) 0.050(6) 0.032(5) -0.014(4) 0.013(3) -0.004(4)
C00S 0.012(4) 0.063(7) 0.050(6) -0.014(5) 0.004(4) -0.017(4)
C00T 0.016(4) 0.050(6) 0.040(5) -0.015(5) 0.003(4) -0.003(4)
C00U 0.019(4) 0.043(6) 0.038(5) -0.007(4) 0.011(4) -0.001(4)
C00V 0.015(4) 0.041(6) 0.037(5) -0.004(4) 0.002(3) -0.004(4)
C00W 0.028(5) 0.043(6) 0.045(6) 0.004(5) 0.009(4) -0.008(4)
C00X 0.032(5) 0.068(8) 0.030(5) -0.017(5) 0.007(4) -0.005(5)
C00Y 0.023(4) 0.031(6) 0.046(5) -0.011(4) 0.007(4) -0.003(4)
C00Z 0.017(4) 0.049(6) 0.040(5) -0.018(5) 0.013(4) -0.005(4)
C010 0.013(4) 0.054(7) 0.046(6) -0.015(5) 0.014(4) -0.006(4)
C011 0.028(4) 0.056(7) 0.043(6) -0.021(5) -0.002(4) -0.005(4)
C012 0.024(4) 0.063(8) 0.047(6) -0.003(5) 0.014(4) -0.004(5)
C013 0.028(5) 0.061(7) 0.038(5) -0.017(5) -0.003(4) 0.003(4)
C014 0.030(5) 0.094(10) 0.050(6) -0.036(6) 0.000(4) -0.001(5)
C015 0.035(5) 0.089(9) 0.046(6) -0.021(6) -0.004(4) -0.019(6)
C016 0.021(4) 0.056(7) 0.055(7) 0.002(6) 0.018(4) -0.011(4)
C017 0.029(5) 0.060(8) 0.048(6) -0.010(6) 0.019(5) 0.006(5)
C018 0.026(5) 0.111(10) 0.041(6) -0.035(6) 0.014(4) -0.005(5)
C019 0.046(8) 0.070(11) 0.141(16) 0.038(10) 0.028(10) 0.002(7)
C01A 0.082(12) 0.091(13) 0.098(13) 0.004(10) 0.043(10) 0.032(10)
C01B 0.103(12) 0.059(10) 0.108(13) -0.005(8) -0.009(11) -0.010(9)
C1 0.050(6) 0.123(11) 0.081(8) 0.035(8) 0.014(5) -0.001(7)
C4 0.050(6) 0.123(11) 0.081(8) 0.035(8) 0.014(5) -0.001(7)
C3 0.050(6) 0.123(11) 0.081(8) 0.035(8) 0.014(5) -0.001(7)
C5 0.050(6) 0.123(11) 0.081(8) 0.035(8) 0.014(5) -0.001(7)
C6 0.050(6) 0.123(11) 0.081(8) 0.035(8) 0.014(5) -0.001(7)
C2 0.050(6) 0.123(11) 0.081(8) 0.035(8) 0.014(5) -0.001(7)

loop_
_atom_type_symbol
_atom_type_description
_atom_type_scat_dispersion_real
_atom_type_scat_dispersion_imag
_atom_type_scat_source
C C 0.0033 0.0016 'International Tables Vol C Tables 4.2.6.8 and 6.1.1.4'
H H 0.0000 0.0000 'International Tables Vol C Tables 4.2.6.8 and 6.1.1.4'
Cl Cl 0.1484 0.1585 'International Tables Vol C Tables 4.2.6.8 and 6.1.1.4'
F F 0.0171 0.0103 'International Tables Vol C Tables 4.2.6.8 and 6.1.1.4'
Fe Fe 0.3463 0.8444 'International Tables Vol C Tables 4.2.6.8 and 6.1.1.4'
N N 0.0061 0.0033 'International Tables Vol C Tables 4.2.6.8 and 6.1.1.4'

loop_
_geom_angle_atom_site_label_1
_geom_angle_atom_site_label_2
_geom_angle_atom_site_label_3
_geom_angle
_geom_angle_site_symmetry_1
_geom_angle_site_symmetry_3
N006 Fe01 Cl02 116.5(2) . .
N008 Fe01 Cl02 118.6(2) . .
N008 Fe01 N006 99.8(3) . .
N00D Fe01 Cl02 108.0(2) . .
N00D Fe01 N006 105.0(3) . .
N00D Fe01 N008 107.9(3) . .
C00E N006 Fe01 117.1(5) . .
C00O N006 Fe01 135.7(5) . .
C00O N006 C00E 106.8(6) . .
C00K N008 Fe01 116.6(5) . .
C00T N008 Fe01 134.5(5) . .
C00T N008 C00K 107.4(6) . .
Fe01 N00D H00D 122(5) . .
C00I N00D Fe01 136.8(6) . .
C00I N00D H00D 100(5) . .
C00J C00E N006 108.1(7) . .
C00M C00E N006 126.5(7) . .
C00M C00E C00J 125.4(7) . .
C00G C00F H00F 119.6 . .
C00I C00F H00F 119.6 . .
C00I C00F C00G 120.8(7) . .
C00F C00G C016 118.4(7) . .
C00W C00G C00F 121.2(8) . .
C00W C00G C016 120.4(8) . .
C00N C00H C00M 122.2(7) . .
C00N C00H C00V 117.3(7) . .
C00V C00H C00M 120.5(7) . .
N00D C00I C00Y 118.8(8) . .
C00F C00I N00D 121.6(7) . .
C00F C00I C00Y 119.5(8) . .
C00E C00J H00J 126.0 . .
C00P C00J C00E 108.1(7) . .
C00P C00J H00J 126.0 . .
N008 C00K C00Z 107.2(7) . .
C00M C00K N008 127.5(7) . .
C00M C00K C00Z 125.3(7) . .
C00N C00L H00L 121.0 . .
C00Q C00L H00L 121.0 . .
C00Q C00L C00N 118.0(8) . .
C00E C00M C00H 115.6(7) . .
C00E C00M C00K 129.4(7) . .
C00K C00M C00H 115.0(7) . .
C00H C00N Cl1 119.6(6) . .
C00H C00N C00L 123.6(8) . .
C00L C00N Cl1 116.9(7) . .
N006 C00O C00P 110.4(7) . .
N006 C00O C00R 125.0(7) . .
C00P C00O C00R 124.6(8) . .
C00J C00P C00O 106.6(7) . .
C00J C00P H00P 126.7 . .
C00O C00P H00P 126.7 . .
C00L C00Q H00Q 119.8 . .
C00L C00Q C00S 120.5(7) . .
C00S C00Q H00Q 119.8 . .
C010 C00R C00O 111.0(7) . .
C010 C00R C012 110.9(7) . .
C010 C00R C018 108.3(8) . .
C012 C00R C00O 106.8(7) . .
C012 C00R C018 111.0(8) . .
C018 C00R C00O 108.8(7) . .
C00Q C00S H00S 120.2 . .
C00Q C00S C00V 119.7(8) . .
C00V C00S H00S 120.2 . .
N008 C00T C00X 109.4(7) . .
N008 C00T C011 123.3(7) . .
C00X C00T C011 127.2(8) . .
C00W C00U C017 118.6(8) . .
C00Y C00U C00W 122.3(8) . .
C00Y C00U C017 119.1(9) . .
C00H C00V Cl00 120.3(6) . .
C00H C00V C00S 121.0(8) . .
C00S C00V Cl00 118.8(7) . .
C00G C00W C00U 117.3(8) . .
C00G C00W H00W 121.3 . .
C00U C00W H00W 121.3 . .
C00T C00X H00X 125.8 . .
C00Z C00X C00T 108.3(8) . .
C00Z C00X H00X 125.8 . .
C00I C00Y H00Y 120.6 . .
C00U C00Y C00I 118.7(8) . .
C00U C00Y H00Y 120.6 . .
C00K C00Z H00Z 126.2 . .
C00X C00Z C00K 107.6(7) . .
C00X C00Z H00Z 126.2 . .
C00R C010 H01A 109.5 . .
C00R C010 H01B 109.5 . .
C00R C010 H01C 109.5 . .
H01A C010 H01B 109.5 . .
H01A C010 H01C 109.5 . .
H01B C010 H01C 109.5 . .
C00T C011 C013 112.1(8) . .
C00T C011 C014 108.7(7) . .
C00T C011 C015 109.1(8) . .
C013 C011 C014 107.6(8) . .
C015 C011 C013 110.9(8) . .
C015 C011 C014 108.3(8) . .
C00R C012 H01D 109.5 . .
C00R C012 H01E 109.5 . .
C00R C012 H01F 109.5 . .
H01D C012 H01E 109.5 . .
H01D C012 H01F 109.5 . .
H01E C012 H01F 109.5 . .
C011 C013 H01G 109.5 . .
C011 C013 H01H 109.5 . .
C011 C013 H01I 109.5 . .
H01G C013 H01H 109.5 . .
H01G C013 H01I 109.5 . .
H01H C013 H01I 109.5 . .
C011 C014 H01J 109.5 . .
C011 C014 H01K 109.5 . .
C011 C014 H01L 109.5 . .
H01J C014 H01K 109.5 . .
H01J C014 H01L 109.5 . .
H01K C014 H01L 109.5 . .
C011 C015 H01M 109.5 . .
C011 C015 H01N 109.5 . .
C011 C015 H01O 109.5 . .
H01M C015 H01N 109.5 . .
H01M C015 H01O 109.5 . .
H01N C015 H01O 109.5 . .
F005 C016 C00G 111.8(8) . .
F00A C016 F005 106.0(8) . .
F00A C016 F00C 107.6(9) . .
F00A C016 C00G 112.6(8) . .
F00C C016 F005 106.9(9) . .
F00C C016 C00G 111.6(8) . .
F007 C017 F009 106.6(8) . .
F007 C017 F00B 105.7(9) . .
F007 C017 C00U 113.5(8) . .
F009 C017 C00U 113.6(9) . .
F00B C017 F009 107.3(9) . .
F00B C017 C00U 109.7(8) . .
C00R C018 H01P 109.5 . .
C00R C018 H01Q 109.5 . .
C00R C018 H01R 109.5 . .
H01P C018 H01Q 109.5 . .
H01P C018 H01R 109.5 . .
H01Q C018 H01R 109.5 . .
C01A C019 H019 121.0 . .
C01A C019 C01B 118.0(15) . 2_657
C01B C019 H019 121.0 2_657 .
C019 C01A H01S 118.1 . .
C019 C01A C01B 123.8(15) . .
C01B C01A H01S 118.1 . .
C019 C01B C01A 118.0(16) 2_657 .
C019 C01B H01T 121.0 2_657 .
C01A C01B H01T 121.0 . .
C4 C1 H1 120.0 . .
C4 C1 C2 120.0 . .
C2 C1 H1 120.0 . .
C1 C4 H4 120.0 . .
C1 C4 C3 120.0 . .
C3 C4 H4 120.0 . .
C4 C3 H3 120.0 . .
C5 C3 C4 120.0 . .
C5 C3 H3 120.0 . .
C3 C5 H5 120.0 . .
C3 C5 C6 120.0 . .
C6 C5 H5 120.0 . .
C5 C6 H6 120.0 . .
C2 C6 C5 120.0 . .
C2 C6 H6 120.0 . .
C1 C2 H2 120.0 . .
C6 C2 C1 120.0 . .
C6 C2 H2 120.0 . .

loop_
_geom_bond_atom_site_label_1
_geom_bond_atom_site_label_2
_geom_bond_distance
_geom_bond_site_symmetry_2
Fe01 Cl02 2.225(2) .
Fe01 N006 2.019(6) .
Fe01 N008 1.986(6) .
Fe01 N00D 1.955(9) .
Cl00 C00V 1.728(9) .
Cl1 C00N 1.747(9) .
F005 C016 1.335(11) .
N006 C00E 1.410(9) .
N006 C00O 1.348(10) .
F007 C017 1.319(11) .
N008 C00K 1.406(9) .
N008 C00T 1.365(10) .
F009 C017 1.329(13) .
F00A C016 1.325(10) .
F00B C017 1.323(13) .
F00C C016 1.326(12) .
N00D C00I 1.400(11) .
N00D H00D 1.03(2) .
C00E C00J 1.402(11) .
C00E C00M 1.373(11) .
C00F H00F 0.9500 .
C00F C00G 1.390(12) .
C00F C00I 1.366(12) .
C00G C00W 1.386(11) .
C00G C016 1.491(13) .
C00H C00M 1.508(9) .
C00H C00N 1.364(12) .
C00H C00V 1.384(12) .
C00I C00Y 1.408(11) .
C00J H00J 0.9500 .
C00J C00P 1.377(11) .
C00K C00M 1.380(11) .
C00K C00Z 1.421(11) .
C00L H00L 0.9500 .
C00L C00N 1.396(10) .
C00L C00Q 1.372(12) .
C00O C00P 1.413(11) .
C00O C00R 1.538(10) .
C00P H00P 0.9500 .
C00Q H00Q 0.9500 .
C00Q C00S 1.384(13) .
C00R C010 1.518(12) .
C00R C012 1.518(14) .
C00R C018 1.528(12) .
C00S H00S 0.9500 .
C00S C00V 1.398(10) .
C00T C00X 1.393(11) .
C00T C011 1.506(11) .
C00U C00W 1.395(13) .
C00U C00Y 1.383(13) .
C00U C017 1.508(12) .
C00W H00W 0.9500 .
C00X H00X 0.9500 .
C00X C00Z 1.364(12) .
C00Y H00Y 0.9500 .
C00Z H00Z 0.9500 .
C010 H01A 0.9800 .
C010 H01B 0.9800 .
C010 H01C 0.9800 .
C011 C013 1.526(13) .
C011 C014 1.541(13) .
C011 C015 1.515(15) .
C012 H01D 0.9800 .
C012 H01E 0.9800 .
C012 H01F 0.9800 .
C013 H01G 0.9800 .
C013 H01H 0.9800 .
C013 H01I 0.9800 .
C014 H01J 0.9800 .
C014 H01K 0.9800 .
C014 H01L 0.9800 .
C015 H01M 0.9800 .
C015 H01N 0.9800 .
C015 H01O 0.9800 .
C018 H01P 0.9800 .
C018 H01Q 0.9800 .
C018 H01R 0.9800 .
C019 H019 0.9500 .
C019 C01A 1.28(2) .
C019 C01B 1.33(2) 2_657
C01A H01S 0.9500 .
C01A C01B 1.37(2) .
C01B C019 1.33(2) 2_657
C01B H01T 0.9500 .
C1 H1 0.9500 .
C1 C4 1.3900 .
C1 C2 1.3900 .
C4 H4 0.9500 .
C4 C3 1.3900 .
C3 H3 0.9500 .
C3 C5 1.3900 .
C5 H5 0.9500 .
C5 C6 1.3900 .
C6 H6 0.9500 .
C6 C2 1.3900 .
C2 H2 0.9500 .

loop_
_geom_torsion_atom_site_label_1
_geom_torsion_atom_site_label_2
_geom_torsion_atom_site_label_3
_geom_torsion_atom_site_label_4
_geom_torsion
_geom_torsion_site_symmetry_1
_geom_torsion_site_symmetry_4
Fe01 N006 C00E C00J -173.1(6) . .
Fe01 N006 C00E C00M 7.5(11) . .
Fe01 N006 C00O C00P 170.3(7) . .
Fe01 N006 C00O C00R -10.0(14) . .
Fe01 N008 C00K C00M -13.8(11) . .
Fe01 N008 C00K C00Z 166.4(6) . .
Fe01 N008 C00T C00X -164.4(7) . .
Fe01 N008 C00T C011 19.0(14) . .
Fe01 N00D C00I C00F -163.5(7) . .
Fe01 N00D C00I C00Y 14.3(14) . .
N006 C00E C00J C00P 0.6(10) . .
N006 C00E C00M C00H -177.7(7) . .
N006 C00E C00M C00K 3.2(15) . .
N006 C00O C00P C00J 2.3(11) . .
N006 C00O C00R C010 47.3(12) . .
N006 C00O C00R C012 -73.7(11) . .
N006 C00O C00R C018 166.4(9) . .
N008 C00K C00M C00E 0.6(15) . .
N008 C00K C00M C00H -178.5(8) . .
N008 C00K C00Z C00X 2.0(10) . .
N008 C00T C00X C00Z 0.7(12) . .
N008 C00T C011 C013 -55.8(13) . .
N008 C00T C011 C014 -174.6(9) . .
N008 C00T C011 C015 67.5(11) . .
N00D C00I C00Y C00U -174.9(8) . .
C00E N006 C00O C00P -1.9(10) . .
C00E N006 C00O C00R 177.9(8) . .
C00E C00J C00P C00O -1.7(11) . .
C00F C00G C00W C00U 2.0(13) . .
C00F C00G C016 F005 160.9(8) . .
C00F C00G C016 F00A 41.6(12) . .
C00F C00G C016 F00C -79.5(10) . .
C00F C00I C00Y C00U 2.9(13) . .
C00G C00F C00I N00D 177.7(8) . .
C00G C00F C00I C00Y -0.1(12) . .
C00I C00F C00G C00W -2.4(13) . .
C00I C00F C00G C016 175.6(8) . .
C00J C00E C00M C00H 2.9(13) . .
C00J C00E C00M C00K -176.2(8) . .
C00K N008 C00T C00X 0.6(11) . .
C00K N008 C00T C011 -176.0(8) . .
C00L C00Q C00S C00V -0.9(13) . .
C00M C00E C00J C00P -179.9(9) . .
C00M C00H C00N Cl1 1.0(11) . .
C00M C00H C00N C00L -177.8(8) . .
C00M C00H C00V Cl00 -0.2(11) . .
C00M C00H C00V C00S 177.9(8) . .
C00M C00K C00Z C00X -177.7(9) . .
C00N C00H C00M C00E -93.9(10) . .
C00N C00H C00M C00K 85.3(10) . .
C00N C00H C00V Cl00 -179.8(6) . .
C00N C00H C00V C00S -1.7(13) . .
C00N C00L C00Q C00S 0.9(13) . .
C00O N006 C00E C00J 0.8(9) . .
C00O N006 C00E C00M -178.7(9) . .
C00P C00O C00R C010 -132.9(9) . .
C00P C00O C00R C012 106.0(10) . .
C00P C00O C00R C018 -13.8(13) . .
C00Q C00L C00N Cl1 179.8(7) . .
C00Q C00L C00N C00H -1.4(14) . .
C00Q C00S C00V Cl00 179.4(7) . .
C00Q C00S C00V C00H 1.3(13) . .
C00R C00O C00P C00J -177.5(9) . .
C00T N008 C00K C00M 178.2(8) . .
C00T N008 C00K C00Z -1.6(10) . .
C00T C00X C00Z C00K -1.7(11) . .
C00V C00H C00M C00E 86.6(10) . .
C00V C00H C00M C00K -94.2(9) . .
C00V C00H C00N Cl1 -179.5(6) . .
C00V C00H C00N C00L 1.8(13) . .
C00W C00G C016 F005 -21.0(12) . .
C00W C00G C016 F00A -140.3(9) . .
C00W C00G C016 F00C 98.6(10) . .
C00W C00U C00Y C00I -3.4(14) . .
C00W C00U C017 F007 -142.4(10) . .
C00W C00U C017 F009 -20.4(13) . .
C00W C00U C017 F00B 99.7(11) . .
C00X C00T C011 C013 128.3(11) . .
C00X C00T C011 C014 9.5(14) . .
C00X C00T C011 C015 -108.4(12) . .
C00Y C00U C00W C00G 0.9(14) . .
C00Y C00U C017 F007 39.0(14) . .
C00Y C00U C017 F009 160.9(9) . .
C00Y C00U C017 F00B -79.0(11) . .
C00Z C00K C00M C00E -179.7(10) . .
C00Z C00K C00M C00H 1.2(13) . .
C011 C00T C00X C00Z 177.1(10) . .
C016 C00G C00W C00U -176.0(8) . .
C017 C00U C00W C00G -177.7(9) . .
C017 C00U C00Y C00I 175.2(9) . .
C019 C01A C01B C019 5(3) . 2_657
C01B C019 C01A C01B -5(3) 2_657 .
C1 C4 C3 C5 0.0 . .
C4 C1 C2 C6 0.0 . .
C4 C3 C5 C6 0.0 . .
C3 C5 C6 C2 0.0 . .
C5 C6 C2 C1 0.0 . .
C2 C1 C4 C3 0.0 . .
